data_2008182
loop_
_publ_author_name
'Slouf, Miroslav'
'Cisarova, Ivana'

_publ_section_title
;
 Phenathridinium hydrogenselenate monohydrate
;
_journal_issue 2
_journal_name_full 'Acta Crystallographica Section C'
_journal_page_first IUC9900003
_journal_paper_doi 10.1107/S0108270199099874
_journal_volume 55
_journal_year 1999
_chemical_formula_iupac 'C13 H10 N 1+, H Se O4 1-, H2 O'
_chemical_formula_moiety 'C13 H10 N, H Se O4, H2 O'
_chemical_formula_sum 'C13 H13 N O5 Se'
_chemical_formula_weight 342.20
_chemical_name_common 'phenanthridine hydrogenselenate monohydrate'
_chemical_name_systematic '9-azaphenathrenium(1+) hydrogenselenate(1-) monohydrate'
_space_group_IT_number 2
_symmetry_cell_setting triclinic
_symmetry_space_group_name_Hall '-P 1'
_symmetry_space_group_name_H-M 'P -1'
_audit_creation_method SHELXL97
_cell_angle_alpha 115.96(5)
_cell_angle_beta 90.89(3)
_cell_angle_gamma 107.84(7)
_cell_formula_units_Z 2
_cell_length_a 7.242(7)
_cell_length_b 10.010(7)
_cell_length_c 10.962(6)
_cell_measurement_reflns_used 25
_cell_measurement_temperature 293(2)
_cell_measurement_theta_max 14
_cell_measurement_theta_min 12
_cell_volume 669.6(10)
_computing_cell_refinement 'CAD-4 software'
_computing_data_collection 'CAD-4 software'
_computing_data_reduction 'JANA98 (Petricek & Dusek, 1998)'
_computing_molecular_graphics 'PLATON (Spek, 1990)'
_computing_structure_refinement 'SHELXL97 (Sheldrick, 1997)'
_computing_structure_solution 'SHELXS97 (Sheldrick, 1990)'
_diffrn_ambient_temperature 293(2)
_diffrn_measured_fraction_theta_full 1.000
_diffrn_measured_fraction_theta_max 1.000
_diffrn_measurement_device_type 'Enraf-Nonius CAD-4'
_diffrn_measurement_method 'background peak background'
_diffrn_radiation_monochromator graphite
_diffrn_radiation_source 'X-ray tube'
_diffrn_radiation_type MoK\a
_diffrn_radiation_wavelength 0.71073
_diffrn_reflns_av_R_equivalents 0.002
_diffrn_reflns_av_sigmaI/netI 0.0204
_diffrn_reflns_limit_h_max 8
_diffrn_reflns_limit_h_min -8
_diffrn_reflns_limit_k_max 11
_diffrn_reflns_limit_k_min 0
_diffrn_reflns_limit_l_max 13
_diffrn_reflns_limit_l_min -13
_diffrn_reflns_number 2364
_diffrn_reflns_theta_full 24.96
_diffrn_reflns_theta_max 25
_diffrn_reflns_theta_min 2
_diffrn_standards_decay_% 2
_diffrn_standards_interval_time 60
_diffrn_standards_number 3
_exptl_absorpt_coefficient_mu 2.822
_exptl_absorpt_correction_T_max 0.587
_exptl_absorpt_correction_T_min 0.581
_exptl_absorpt_correction_type spherical
_exptl_absorpt_process_details 'JANA98 (Petricek & Dusek, 1998)'
_exptl_crystal_colour colourless
_exptl_crystal_density_diffrn 1.697
_exptl_crystal_density_method 'not measured'
_exptl_crystal_description prism
_exptl_crystal_F_000 344
_exptl_crystal_size_max 0.3
_exptl_crystal_size_mid 0.3
_exptl_crystal_size_min 0.2
_refine_diff_density_max 1.293
_refine_diff_density_min -1.261
_refine_ls_extinction_method none
_refine_ls_goodness_of_fit_ref 1.077
_refine_ls_hydrogen_treatment mixed
_refine_ls_matrix_type full
_refine_ls_number_parameters 184
_refine_ls_number_reflns 2363
_refine_ls_number_restraints 0
_refine_ls_restrained_S_all 1.077
_refine_ls_R_factor_all 0.065
_refine_ls_R_factor_gt 0.055
_refine_ls_shift/su_max <0.001
_refine_ls_shift/su_mean 0.000
_refine_ls_structure_factor_coef Fsqd
_refine_ls_weighting_details 'w = 1/[\s^2^(Fo^2^)+(0.1135P)^2^+0.1516P] where P = (Fo^2^+2Fc^2^)/3'
_refine_ls_weighting_scheme calc
_refine_ls_wR_factor_ref 0.148
_reflns_number_gt 2067
_reflns_number_total 2363
_reflns_threshold_expression I>2\s(I)
_cod_data_source_file qa0076.cif
_cod_data_source_block qa0076
_cod_depositor_comments
;
The following automatic conversions were performed:

'_refine_ls_weighting_scheme' value 'calc w =
1/[\s^2^(Fo^2^)+(0.1135P)^2^+0.1516P] where P = (Fo^2^+2Fc^2^)/3' was
changed to 'calc'. New tag '_refine_ls_weighting_details' was
created. The value of the new tag was set to 'w =
1/[\s^2^(Fo^2^)+(0.1135P)^2^+0.1516P] where P = (Fo^2^+2Fc^2^)/3'.

Automatic conversion script
Id: cif_fix_values 3143 2015-03-26 13:38:13Z robertas 
;
_cod_original_cell_volume 669.6(9)
_cod_database_code 2008182

loop_
_symmetry_equiv_pos_as_xyz
'x, y, z'
'-x, -y, -z'

loop_
_atom_site_label
_atom_site_fract_x
_atom_site_fract_y
_atom_site_fract_z
_atom_site_U_iso_or_equiv
_atom_site_adp_type
_atom_site_calc_flag
_atom_site_refinement_flags
_atom_site_occupancy
_atom_site_disorder_assembly
_atom_site_disorder_group
_atom_site_type_symbol
Se 0.21323(6) 0.33064(5) 0.05414(4) 0.0441(2) Uani d . 1 . . Se
O1 0.3353(6) 0.2119(5) -0.0005(5) 0.0691(10) Uani d . 1 . . O
O2 0.1678(6) 0.3834(5) -0.0578(4) 0.0716(11) Uani d . 1 . . O
O3 -0.0045(5) 0.2152(5) 0.0645(4) 0.0651(10) Uani d . 1 . . O
H3O -0.0868 0.2576 0.0699 0.078 Uiso calc R 1 . . H
O4 0.3072(7) 0.4730(5) 0.2037(4) 0.0839(14) Uani d . 1 . . O
C1 0.2631(7) 0.9687(6) 0.2752(5) 0.0488(11) Uani d . 1 . . C
H1 0.1890 0.8658 0.2099 0.059 Uiso calc R 1 . . H
C2 0.3587(8) 1.0783(7) 0.2338(5) 0.0581(13) Uani d . 1 . . C
H2 0.3476 1.0484 0.1401 0.070 Uiso calc R 1 . . H
C3 0.4725(8) 1.2335(7) 0.3281(6) 0.0584(13) Uani d . 1 . . C
H3 0.5358 1.3060 0.2975 0.070 Uiso calc R 1 . . H
C4 0.4901(7) 1.2779(6) 0.4659(6) 0.0540(12) Uani d . 1 . . C
H4 0.5660 1.3810 0.5295 0.065 Uiso calc R 1 . . H
C5 0.3942(7) 1.1686(5) 0.5111(4) 0.0441(10) Uani d . 1 . . C
C6 0.4104(7) 1.2150(5) 0.6514(5) 0.0536(11) Uani d P 0.50 . . C
H6C 0.4893 1.3179 0.7138 0.064 Uiso calc PR 0.50 . . H
N6 0.4104(7) 1.2150(5) 0.6514(5) 0.0536(11) Uani d P 0.50 . . N
H6N 0.4833 1.3101 0.7091 0.064 Uiso calc PR 0.50 . . H
C7 0.3167(8) 1.1165(6) 0.6985(4) 0.0568(12) Uani d P 0.50 . . C
H7C 0.3311 1.1532 0.7933 0.068 Uiso calc PR 0.50 . . H
N7 0.3167(8) 1.1165(6) 0.6985(4) 0.0568(12) Uani d P 0.50 . . N
H7N 0.3300 1.1504 0.7862 0.068 Uiso calc PR 0.50 . . H
C8 0.1980(7) 0.9612(6) 0.6131(5) 0.0476(11) Uani d . 1 . . C
C9 0.1015(8) 0.8650(7) 0.6703(6) 0.0570(13) Uani d . 1 . . C
H9 0.1164 0.9047 0.7654 0.068 Uiso calc R 1 . . H
C10 -0.0154(8) 0.7112(8) 0.5852(7) 0.0644(14) Uani d . 1 . . C
H10 -0.0810 0.6457 0.6219 0.077 Uiso calc R 1 . . H
C11 -0.0349(8) 0.6544(7) 0.4439(6) 0.0607(13) Uani d . 1 . . C
H11 -0.1135 0.5496 0.3867 0.073 Uiso calc R 1 . . H
C12 0.0566(8) 0.7462(6) 0.3860(5) 0.0534(12) Uani d . 1 . . C
H12 0.0391 0.7035 0.2906 0.064 Uiso calc R 1 . . H
C13 0.1772(6) 0.9044(5) 0.4680(4) 0.0403(10) Uani d . 1 . . C
C14 0.2768(6) 1.0115(5) 0.4168(4) 0.0412(10) Uani d . 1 . . C
O1W -0.2586(6) 0.3456(6) 0.0822(7) 0.0895(16) Uani d G 1 . . O
H1W -0.2135 0.4239 0.0587 0.107 Uiso d G 1 . . H
H2W -0.3882 0.3024 0.0470 0.107 Uiso d G 1 . . H

loop_
_atom_site_aniso_label
_atom_site_aniso_U_11
_atom_site_aniso_U_22
_atom_site_aniso_U_33
_atom_site_aniso_U_12
_atom_site_aniso_U_13
_atom_site_aniso_U_23
Se 0.0391(3) 0.0514(3) 0.0378(3) 0.0138(2) 0.00698(19) 0.0186(2)
O1 0.055(2) 0.070(2) 0.091(3) 0.0329(19) 0.021(2) 0.037(2)
O2 0.081(3) 0.083(3) 0.070(3) 0.031(2) 0.015(2) 0.050(2)
O3 0.046(2) 0.076(2) 0.082(3) 0.0173(18) 0.0168(19) 0.047(2)
O4 0.079(3) 0.070(3) 0.048(2) 0.000(2) -0.002(2) -0.001(2)
C1 0.050(3) 0.057(3) 0.035(2) 0.019(2) 0.000(2) 0.017(2)
C2 0.058(3) 0.081(4) 0.041(3) 0.026(3) 0.008(2) 0.033(3)
C3 0.054(3) 0.068(3) 0.062(3) 0.019(3) 0.009(2) 0.039(3)
C4 0.047(3) 0.054(3) 0.058(3) 0.017(2) 0.000(2) 0.024(2)
C5 0.043(2) 0.050(2) 0.036(2) 0.022(2) -0.0006(18) 0.013(2)
C6 0.061(3) 0.051(2) 0.040(2) 0.028(2) -0.006(2) 0.009(2)
N6 0.061(3) 0.051(2) 0.040(2) 0.028(2) -0.006(2) 0.009(2)
C7 0.076(3) 0.072(3) 0.033(2) 0.047(3) 0.009(2) 0.020(2)
N7 0.076(3) 0.072(3) 0.033(2) 0.047(3) 0.009(2) 0.020(2)
C8 0.053(3) 0.066(3) 0.034(2) 0.036(2) 0.011(2) 0.021(2)
C9 0.063(3) 0.086(4) 0.051(3) 0.047(3) 0.025(2) 0.043(3)
C10 0.058(3) 0.083(4) 0.079(4) 0.034(3) 0.023(3) 0.054(3)
C11 0.049(3) 0.059(3) 0.076(4) 0.019(2) 0.008(3) 0.034(3)
C12 0.053(3) 0.061(3) 0.045(3) 0.025(2) 0.006(2) 0.020(2)
C13 0.041(2) 0.053(2) 0.035(2) 0.026(2) 0.0077(18) 0.021(2)
C14 0.038(2) 0.055(3) 0.034(2) 0.026(2) 0.0043(17) 0.017(2)
O1W 0.050(2) 0.097(4) 0.143(5) 0.022(2) 0.016(3) 0.077(4)

loop_
_atom_type_symbol
_atom_type_description
_atom_type_scat_dispersion_real
_atom_type_scat_dispersion_imag
_atom_type_scat_source
Se Se -0.0929 2.2259 'International Tables Vol C Tables 4.2.6.8 and 6.1.1.4'
O O 0.0106 0.0060 'International Tables Vol C Tables 4.2.6.8 and 6.1.1.4'
N N 0.0061 0.0033 'International Tables Vol C Tables 4.2.6.8 and 6.1.1.4'
C C 0.0033 0.0016 'International Tables Vol C Tables 4.2.6.8 and 6.1.1.4'
H H 0.0000 0.0000 'International Tables Vol C Tables 4.2.6.8 and 6.1.1.4'

loop_
_geom_angle_atom_site_label_1
_geom_angle_atom_site_label_2
_geom_angle_atom_site_label_3
_geom_angle
O4 Se O2 114.3(2)
O4 Se O1 113.1(3)
O2 Se O1 111.3(2)
O4 Se O3 107.6(2)
O2 Se O3 106.6(2)
O1 Se O3 103.0(2)
Se O3 H3O 109.5
C2 C1 C14 120.1(5)
C2 C1 H1 120.0
C14 C1 H1 120.0
C1 C2 C3 121.9(5)
C1 C2 H2 119.1
C3 C2 H2 119.1
C4 C3 C2 119.4(5)
C4 C3 H3 120.3
C2 C3 H3 120.3
C3 C4 C5 120.0(5)
C3 C4 H4 120.0
C5 C4 H4 120.0
C6 C5 C4 119.8(4)
C6 C5 C14 119.0(5)
C4 C5 C14 121.2(4)
C7 C6 C5 121.6(4)
C7 C6 H6C 119.2
C5 C6 H6C 119.2
C6 C7 C8 123.0(4)
C6 C7 H7C 118.5
C8 C7 H7C 118.5
C7 C8 C9 119.7(5)
C7 C8 C13 118.6(5)
C9 C8 C13 121.7(5)
C10 C9 C8 119.4(5)
C10 C9 H9 120.3
C8 C9 H9 120.3
C9 C10 C11 119.3(5)
C9 C10 H10 120.3
C11 C10 H10 120.3
C12 C11 C10 122.3(6)
C12 C11 H11 118.9
C10 C11 H11 118.9
C11 C12 C13 120.9(5)
C11 C12 H12 119.6
C13 C12 H12 119.6
C12 C13 C8 116.4(4)
C12 C13 C14 125.1(4)
C8 C13 C14 118.5(4)
C1 C14 C5 117.4(5)
C1 C14 C13 123.3(4)
C5 C14 C13 119.3(4)
H1W O1W H2W 104.0

loop_
_geom_bond_atom_site_label_1
_geom_bond_atom_site_label_2
_geom_bond_site_symmetry_2
_geom_bond_distance
_geom_bond_publ_flag
Se O4 . 1.583(4) ?
Se O2 . 1.598(4) ?
Se O1 . 1.609(4) ?
Se O3 . 1.685(4) ?
O3 H3O . 0.8200 ?
C1 C2 . 1.366(7) ?
C1 C14 . 1.411(6) ?
C1 H1 . 0.9300 ?
C2 C3 . 1.394(8) ?
C2 H2 . 0.9300 ?
C3 C4 . 1.366(8) ?
C3 H3 . 0.9300 ?
C4 C5 . 1.394(7) ?
C4 H4 . 0.9300 ?
C5 C6 . 1.390(6) ?
C5 C14 . 1.413(7) ?
C6 C7 . 1.321(7) ?
C6 H6C . 0.9300 ?
C7 C8 . 1.384(7) ?
C7 H7C . 0.9300 ?
C8 C9 . 1.392(7) ?
C8 C13 . 1.423(6) ?
C9 C10 . 1.370(9) ?
C9 H9 . 0.9300 ?
C10 C11 . 1.383(9) ?
C10 H10 . 0.9300 ?
C11 C12 . 1.355(8) ?
C11 H11 . 0.9300 ?
C12 C13 . 1.400(7) ?
C12 H12 . 0.9300 ?
C13 C14 . 1.432(7) ?
O1W H1W . 0.9001 ?
O1W H2W . 0.9000 ?

loop_
_geom_hbond_atom_site_label_D
_geom_hbond_atom_site_label_H
_geom_hbond_atom_site_label_A
_geom_hbond_site_symmetry_A
_geom_hbond_distance_DH
_geom_hbond_distance_HA
_geom_hbond_distance_DA
_geom_hbond_angle_DHA
O3 H3O O1W . 0.82 1.71 2.528(6) 179.5
N6 H6N O4 2_676 0.86 2.01 2.847(7) 163.3
C6 H6C O4 2_676 0.93 1.95 2.847(7) 162.7
N7 H7N O1 1_566 0.86 2.14 2.994(7) 173.6
C7 H7C O1 1_566 0.93 2.07 2.994(7) 173.4
O1W H1W O2 2_565 0.90 1.86 2.722(6) 160.1
O1W H2W O1 1_455 0.90 1.88 2.776(7) 171.2

loop_
_geom_torsion_atom_site_label_1
_geom_torsion_atom_site_label_2
_geom_torsion_atom_site_label_3
_geom_torsion_atom_site_label_4
_geom_torsion
C14 C1 C2 C3 0.4(8)
C1 C2 C3 C4 0.2(8)
C2 C3 C4 C5 -0.2(8)
C3 C4 C5 C6 -179.1(4)
C3 C4 C5 C14 -0.5(7)
C4 C5 C6 C7 177.7(5)
C14 C5 C6 C7 -1.0(7)
C5 C6 C7 C8 0.6(7)
C6 C7 C8 C9 -179.1(4)
C6 C7 C8 C13 0.6(7)
C7 C8 C9 C10 -179.8(5)
C13 C8 C9 C10 0.5(7)
C8 C9 C10 C11 0.2(8)
C9 C10 C11 C12 -0.6(8)
C10 C11 C12 C13 0.3(8)
C11 C12 C13 C8 0.3(7)
C11 C12 C13 C14 -178.7(4)
C7 C8 C13 C12 179.6(4)
C9 C8 C13 C12 -0.7(6)
C7 C8 C13 C14 -1.3(6)
C9 C8 C13 C14 178.4(4)
C2 C1 C14 C5 -1.1(7)
C2 C1 C14 C13 178.5(4)
C6 C5 C14 C1 179.8(4)
C4 C5 C14 C1 1.1(6)
C6 C5 C14 C13 0.2(6)
C4 C5 C14 C13 -178.5(4)
C12 C13 C14 C1 0.4(7)
C8 C13 C14 C1 -178.7(4)
C12 C13 C14 C5 180.0(4)
C8 C13 C14 C5 0.9(6)
